data_7229303
loop_
_publ_author_name
'Kundu, Anu'
'Karthikeyan, Subramanian'
'Moon, Dohyun'
'Anthony, Philip Philip'

_publ_section_title
;
 Self-reversible thermofluorochromism of D-A-D triphenylamine derivatives
 and effect of molecular conformation and packing
;
_journal_name_full CrystEngComm
_journal_paper_doi 10.1039/C7CE01538K
_journal_year 2017
_chemical_formula_moiety 'C50 H38 N4 O2, 2(C2 H6 O S)'
_chemical_formula_sum 'C54 H50 N4 O4 S2'
_chemical_formula_weight 883.10
_chemical_name_systematic 'Bis-4-methoxy triphenylamine-dicyanophenyl'
_space_group_crystal_system triclinic
_space_group_IT_number 2
_space_group_name_Hall '-P 1'
_space_group_name_H-M_alt 'P -1'
_symmetry_space_group_name_Hall '-P 1'
_symmetry_space_group_name_H-M 'P -1'
_atom_sites_solution_hydrogens geom
_audit_creation_method SHELXL-2014/7
_audit_update_record
;
2017-08-24 deposited with the CCDC.
2017-10-09 downloaded from the CCDC.
;
_cell_angle_alpha 89.68(3)
_cell_angle_beta 87.94(3)
_cell_angle_gamma 78.03(3)
_cell_formula_units_Z 1
_cell_length_a 6.9670(14)
_cell_length_b 10.922(2)
_cell_length_c 15.965(3)
_cell_measurement_reflns_used 36733
_cell_measurement_temperature 243(2)
_cell_measurement_theta_max 33.679
_cell_measurement_theta_min 0.350
_cell_volume 1187.6(4)
_computing_cell_refinement '<i>HKL3000sm</i>(Otwinowski & Minor, 1997)'
_computing_data_collection '<i>PAL ADSC Quantum-210 ADX Program</i>(Arvai & Nielsen, 1983)'
_computing_data_reduction '<i>HKL3000sm</i>(Otwinowski & Minor, 1997)'
_computing_molecular_graphics '<i>DIAMOND</i>(Putz, Brandenburg, 2007)'
_computing_publication_material '<i>enCIFer 1.5.1</i>'
_computing_structure_refinement '<i>SHELXL-2014/7</i>(Sheldrick, 2015b)'
_computing_structure_solution '<i>SHELXT-2014/5</i>(Sheldrick, 2015a)'
_diffrn_ambient_temperature 243(2)
_diffrn_measured_fraction_theta_full 0.947
_diffrn_measured_fraction_theta_max 0.936
_diffrn_measurement_device_type 'ADSC Q210 CCD area detector'
_diffrn_measurement_method 'omega scan'
_diffrn_radiation_type synchrotron
_diffrn_radiation_wavelength 0.610
_diffrn_reflns_av_R_equivalents 0.0373
_diffrn_reflns_av_unetI/netI 0.0735
_diffrn_reflns_Laue_measured_fraction_full 0.947
_diffrn_reflns_Laue_measured_fraction_max 0.936
_diffrn_reflns_limit_h_max 9
_diffrn_reflns_limit_h_min -9
_diffrn_reflns_limit_k_max 15
_diffrn_reflns_limit_k_min -15
_diffrn_reflns_limit_l_max 22
_diffrn_reflns_limit_l_min -22
_diffrn_reflns_number 12323
_diffrn_reflns_point_group_measured_fraction_full 0.947
_diffrn_reflns_point_group_measured_fraction_max 0.936
_diffrn_reflns_theta_full 21.469
_diffrn_reflns_theta_max 24.999
_diffrn_reflns_theta_min 1.967
_diffrn_source 'PLSII 2D bending magnet'
_exptl_absorpt_coefficient_mu 0.111
_exptl_absorpt_correction_T_max 0.988
_exptl_absorpt_correction_T_min 0.986
_exptl_absorpt_correction_type empirical
_exptl_absorpt_process_details '<i>HKL3000sm Scalepack(Otwinowski & Minor, 1997)</i>'
_exptl_crystal_colour yellow
_exptl_crystal_density_diffrn 1.235
_exptl_crystal_description block
_exptl_crystal_F_000 466
_exptl_crystal_preparation Luminescent
_exptl_crystal_recrystallization_method 'Re-crystallisation from solvent'
_exptl_crystal_size_max 0.125
_exptl_crystal_size_mid 0.116
_exptl_crystal_size_min 0.105
_refine_diff_density_max 0.207
_refine_diff_density_min -0.173
_refine_diff_density_rms 0.045
_refine_ls_extinction_coef 0.130(11)
_refine_ls_extinction_expression Fc^*^=kFc[1+0.001xFc^2^\l^3^/sin(2\q)]^-1/4^
_refine_ls_extinction_method 'SHELXL-2014/7 (Sheldrick 2014'
_refine_ls_goodness_of_fit_ref 0.854
_refine_ls_hydrogen_treatment constr
_refine_ls_matrix_type full
_refine_ls_number_parameters 332
_refine_ls_number_reflns 6197
_refine_ls_number_restraints 0
_refine_ls_restrained_S_all 0.854
_refine_ls_R_factor_all 0.1209
_refine_ls_R_factor_gt 0.0550
_refine_ls_shift/su_max 0.000
_refine_ls_shift/su_mean 0.000
_refine_ls_structure_factor_coef Fsqd
_refine_ls_weighting_details 'w=1/[\s^2^(Fo^2^)+(0.0913P)^2^] where P=(Fo^2^+2Fc^2^)/3'
_refine_ls_weighting_scheme calc
_refine_ls_wR_factor_gt 0.1352
_refine_ls_wR_factor_ref 0.1586
_reflns_Friedel_coverage 0.000
_reflns_number_gt 2910
_reflns_number_total 6197
_reflns_threshold_expression 'I > 2\s(I)'
_cod_data_source_file c7ce01538k2.cif
_cod_data_source_block SPA113
_cod_database_code 7229303
_shelx_shelxl_version_number 2014/7
_shelx_space_group_comment
;
The symmetry employed for this shelxl refinement is uniquely defined
by the following loop, which should always be used as a source of
symmetry information in preference to the above space-group names.
They are only intended as comments.
;
_shelx_estimated_absorpt_t_min 0.986
_shelx_estimated_absorpt_t_max 0.988

loop_
_space_group_symop_operation_xyz
'x, y, z'
'-x, -y, -z'

loop_
_atom_site_label
_atom_site_type_symbol
_atom_site_fract_x
_atom_site_fract_y
_atom_site_fract_z
_atom_site_U_iso_or_equiv
_atom_site_adp_type
_atom_site_occupancy
_atom_site_site_symmetry_order
_atom_site_calc_flag
_atom_site_refinement_flags_posn
_atom_site_refinement_flags_adp
_atom_site_refinement_flags_occupancy
_atom_site_disorder_assembly
_atom_site_disorder_group
O1 O 1.0538(2) -0.03506(12) 0.88323(12) 0.0976(6) Uani 1 1 d . . . . .
N1 N 0.60030(19) 0.44369(11) 0.84130(9) 0.0487(4) Uani 1 1 d . . . . .
N2 N 0.0413(3) 0.20617(19) 0.56564(16) 0.1127(9) Uani 1 1 d . . . . .
C1 C 0.7199(2) 0.32077(13) 0.84981(10) 0.0429(4) Uani 1 1 d . . . . .
C2 C 0.9130(2) 0.29538(15) 0.82214(11) 0.0508(4) Uani 1 1 d . . . . .
H2 H 0.9663 0.3591 0.7965 0.061 Uiso 1 1 calc R U . . .
C3 C 1.0306(2) 0.17742(16) 0.83141(12) 0.0581(5) Uani 1 1 d . . . . .
H3 H 1.1622 0.1611 0.8118 0.070 Uiso 1 1 calc R U . . .
C4 C 0.9530(3) 0.08443(15) 0.86961(13) 0.0608(5) Uani 1 1 d . . . . .
C5 C 0.7590(3) 0.10925(16) 0.89673(14) 0.0684(6) Uani 1 1 d . . . . .
H5 H 0.7053 0.0452 0.9218 0.082 Uiso 1 1 calc R U . . .
C6 C 0.6426(3) 0.22644(16) 0.88763(13) 0.0592(5) Uani 1 1 d . . . . .
H6 H 0.5108 0.2424 0.9071 0.071 Uiso 1 1 calc R U . . .
C7 C 1.2580(3) -0.0638(2) 0.8631(2) 0.1229(11) Uani 1 1 d . . . . .
H7A H 1.2793 -0.0574 0.8030 0.184 Uiso 1 1 calc R U . . .
H7B H 1.3132 -0.1483 0.8812 0.184 Uiso 1 1 calc R U . . .
H7C H 1.3213 -0.0053 0.8915 0.184 Uiso 1 1 calc R U . . .
C8 C 0.6621(2) 0.54436(14) 0.88118(11) 0.0440(4) Uani 1 1 d . . . . .
C9 C 0.6637(2) 0.65625(15) 0.83948(12) 0.0503(4) Uani 1 1 d . . . . .
H9 H 0.6166 0.6686 0.7850 0.060 Uiso 1 1 calc R U . . .
C10 C 0.7350(3) 0.74924(16) 0.87881(13) 0.0589(5) Uani 1 1 d . . . . .
H10 H 0.7349 0.8251 0.8508 0.071 Uiso 1 1 calc R U . . .
C11 C 0.8060(2) 0.73275(17) 0.95802(13) 0.0610(5) Uani 1 1 d . . . . .
H11 H 0.8564 0.7960 0.9837 0.073 Uiso 1 1 calc R U . . .
C12 C 0.8024(2) 0.62274(17) 0.99919(12) 0.0582(5) Uani 1 1 d . . . . .
H12 H 0.8499 0.6110 1.0536 0.070 Uiso 1 1 calc R U . . .
C13 C 0.7300(2) 0.52905(16) 0.96169(11) 0.0500(4) Uani 1 1 d . . . . .
H13 H 0.7268 0.4545 0.9910 0.060 Uiso 1 1 calc R U . . .
C14 C 0.4426(2) 0.46238(14) 0.78762(10) 0.0436(4) Uani 1 1 d . . . . .
C15 C 0.2874(2) 0.56608(14) 0.79591(11) 0.0482(4) Uani 1 1 d . . . . .
H15 H 0.2883 0.6258 0.8380 0.058 Uiso 1 1 calc R U . . .
C16 C 0.1336(2) 0.58108(15) 0.74290(10) 0.0484(4) Uani 1 1 d . . . . .
H16 H 0.0326 0.6527 0.7487 0.058 Uiso 1 1 calc R U . . .
C17 C 0.1213(2) 0.49402(15) 0.68068(10) 0.0459(4) Uani 1 1 d . . . . .
C18 C 0.2789(2) 0.39174(16) 0.67194(11) 0.0523(4) Uani 1 1 d . . . . .
H18 H 0.2780 0.3322 0.6298 0.063 Uiso 1 1 calc R U . . .
C19 C 0.4354(2) 0.37666(15) 0.72404(11) 0.0508(4) Uani 1 1 d . . . . .
H19 H 0.5396 0.3071 0.7166 0.061 Uiso 1 1 calc R U . . .
C20 C -0.0562(2) 0.51569(17) 0.63226(10) 0.0507(4) Uani 1 1 d . . . . .
H20 H -0.1308 0.5979 0.6350 0.061 Uiso 1 1 calc R U . . .
C21 C -0.1310(2) 0.43685(16) 0.58407(10) 0.0505(4) Uani 1 1 d . . . . .
C22 C -0.0307(3) 0.3093(2) 0.57378(14) 0.0707(6) Uani 1 1 d . . . . .
C23 C -0.4469(3) 0.58563(17) 0.55327(11) 0.0552(5) Uani 1 1 d . . . . .
H23 H -0.4127 0.6450 0.5891 0.066 Uiso 1 1 calc R U . . .
C24 C -0.3200(2) 0.47056(16) 0.54107(10) 0.0496(4) Uani 1 1 d . . . . .
C25 C -0.3772(3) 0.38657(17) 0.48685(11) 0.0553(5) Uani 1 1 d . . . . .
H25 H -0.2932 0.3083 0.4772 0.066 Uiso 1 1 calc R U . . .
S1S1 S 0.6981(5) -0.08467(16) 0.61212(12) 0.1437(13) Uani 0.448(3) 1 d . . P A 1
O1S1 O 0.615(3) -0.1711(12) 0.6744(7) 0.157(5) Uani 0.448(3) 1 d . . P A 1
C1S1 C 0.955(5) -0.067(2) 0.636(2) 0.324(16) Uani 0.448(3) 1 d . . P A 1
H1S1 H 0.9581 -0.0425 0.6945 0.487 Uiso 0.448(3) 1 calc R U P A 1
H1S2 H 0.9931 -0.0043 0.6002 0.487 Uiso 0.448(3) 1 calc R U P A 1
H1S3 H 1.0459 -0.1469 0.6271 0.487 Uiso 0.448(3) 1 calc R U P A 1
C2S1 C 0.598(2) 0.0688(8) 0.6479(8) 0.202(6) Uani 0.448(3) 1 d . . P A 1
H2S1 H 0.6665 0.1271 0.6198 0.303 Uiso 0.448(3) 1 calc R U P A 1
H2S2 H 0.6130 0.0732 0.7079 0.303 Uiso 0.448(3) 1 calc R U P A 1
H2S3 H 0.4598 0.0905 0.6357 0.303 Uiso 0.448(3) 1 calc R U P A 1
S2S2 S 0.6852(5) -0.04123(18) 0.67894(11) 0.1640(13) Uani 0.552(3) 1 d . . P A 2
O1S2 O 0.663(3) -0.1684(9) 0.6691(8) 0.192(6) Uani 0.552(3) 1 d . . P A 2
C1S2 C 0.9462(17) -0.0765(8) 0.6530(9) 0.129(3) Uani 0.552(3) 1 d . . P A 2
H1S4 H 1.0172 -0.1119 0.7016 0.193 Uiso 0.552(3) 1 calc R U P A 2
H1S5 H 0.9880 -0.0002 0.6365 0.193 Uiso 0.552(3) 1 calc R U P A 2
H1S6 H 0.9730 -0.1362 0.6072 0.193 Uiso 0.552(3) 1 calc R U P A 2
C2S2 C 0.6121(14) 0.0363(8) 0.5840(5) 0.159(3) Uani 0.552(3) 1 d . . P A 2
H2S4 H 0.4700 0.0542 0.5821 0.239 Uiso 0.552(3) 1 calc R U P A 2
H2S5 H 0.6677 -0.0168 0.5370 0.239 Uiso 0.552(3) 1 calc R U P A 2
H2S6 H 0.6586 0.1140 0.5809 0.239 Uiso 0.552(3) 1 calc R U P A 2

loop_
_atom_site_aniso_label
_atom_site_aniso_U_11
_atom_site_aniso_U_22
_atom_site_aniso_U_33
_atom_site_aniso_U_23
_atom_site_aniso_U_13
_atom_site_aniso_U_12
O1 0.0662(9) 0.0409(8) 0.1791(17) 0.0029(9) -0.0167(10) 0.0063(6)
N1 0.0461(8) 0.0338(7) 0.0661(9) -0.0017(6) -0.0227(7) -0.0047(6)
N2 0.1061(17) 0.0650(13) 0.166(2) -0.0193(13) -0.0719(16) -0.0027(11)
C1 0.0409(9) 0.0341(8) 0.0537(9) -0.0017(7) -0.0130(7) -0.0062(6)
C2 0.0488(10) 0.0424(9) 0.0625(11) 0.0010(8) -0.0060(8) -0.0118(7)
C3 0.0404(9) 0.0503(10) 0.0817(13) -0.0123(9) -0.0014(9) -0.0050(8)
C4 0.0527(11) 0.0327(8) 0.0945(14) -0.0050(9) -0.0162(10) -0.0008(7)
C5 0.0588(12) 0.0380(9) 0.1080(17) 0.0095(10) 0.0012(11) -0.0101(8)
C6 0.0414(9) 0.0444(9) 0.0904(14) 0.0022(9) 0.0020(9) -0.0065(7)
C7 0.0636(15) 0.0619(15) 0.230(4) -0.0205(18) -0.0192(18) 0.0191(12)
C8 0.0336(8) 0.0353(8) 0.0622(10) -0.0056(7) -0.0102(7) -0.0038(6)
C9 0.0458(9) 0.0398(8) 0.0646(11) -0.0016(8) -0.0089(8) -0.0058(7)
C10 0.0534(10) 0.0395(9) 0.0845(13) -0.0076(9) -0.0026(10) -0.0111(8)
C11 0.0450(10) 0.0503(10) 0.0879(14) -0.0232(9) -0.0102(9) -0.0082(8)
C12 0.0455(10) 0.0584(11) 0.0677(12) -0.0164(9) -0.0134(9) -0.0020(8)
C13 0.0440(9) 0.0456(9) 0.0591(10) -0.0029(7) -0.0121(8) -0.0044(7)
C14 0.0395(8) 0.0402(8) 0.0527(9) 0.0024(7) -0.0121(7) -0.0099(7)
C15 0.0455(9) 0.0394(8) 0.0603(10) -0.0041(7) -0.0167(8) -0.0076(7)
C16 0.0407(9) 0.0427(9) 0.0620(10) 0.0029(8) -0.0133(8) -0.0074(7)
C17 0.0425(9) 0.0499(9) 0.0484(9) 0.0064(7) -0.0107(7) -0.0152(7)
C18 0.0475(9) 0.0576(10) 0.0534(10) -0.0089(8) -0.0077(8) -0.0131(8)
C19 0.0426(9) 0.0492(9) 0.0594(10) -0.0076(8) -0.0089(8) -0.0054(7)
C20 0.0457(9) 0.0550(10) 0.0539(10) 0.0084(8) -0.0154(8) -0.0141(8)
C21 0.0484(9) 0.0566(10) 0.0496(10) 0.0089(8) -0.0142(8) -0.0162(8)
C22 0.0647(12) 0.0639(13) 0.0875(15) 0.0001(11) -0.0389(11) -0.0163(10)
C23 0.0558(10) 0.0586(11) 0.0545(10) 0.0007(8) -0.0194(9) -0.0169(8)
C24 0.0484(10) 0.0580(10) 0.0467(9) 0.0088(8) -0.0147(8) -0.0189(8)
C25 0.0532(10) 0.0557(10) 0.0593(11) 0.0039(8) -0.0175(9) -0.0138(8)
S1S1 0.281(3) 0.0627(12) 0.0796(15) -0.0081(9) 0.0017(14) -0.0197(13)
O1S1 0.281(11) 0.138(8) 0.087(5) 0.000(5) 0.001(6) -0.127(7)
C1S1 0.51(4) 0.28(3) 0.22(2) 0.042(19) -0.04(3) -0.16(3)
C2S1 0.354(18) 0.053(5) 0.192(11) -0.012(6) 0.086(12) -0.041(6)
S2S2 0.319(4) 0.1040(14) 0.0824(13) -0.0090(9) -0.0018(14) -0.0757(17)
O1S2 0.329(15) 0.075(4) 0.197(9) 0.056(5) -0.084(8) -0.090(6)
C1S2 0.164(8) 0.067(4) 0.157(7) 0.031(4) -0.035(6) -0.025(4)
C2S2 0.209(9) 0.111(6) 0.146(6) 0.035(5) -0.020(6) -0.004(5)

loop_
_atom_type_symbol
_atom_type_description
_atom_type_scat_dispersion_real
_atom_type_scat_dispersion_imag
_atom_type_scat_source
C C 0.0020 0.0010 'International Tables Vol C Tables 4.2.6.8 and 6.1.1.4'
H H 0.0000 0.0000 'International Tables Vol C Tables 4.2.6.8 and 6.1.1.4'
N N 0.0040 0.0020 'International Tables Vol C Tables 4.2.6.8 and 6.1.1.4'
O O 0.0080 0.0040 'International Tables Vol C Tables 4.2.6.8 and 6.1.1.4'
S S 0.0960 0.0920 'International Tables Vol C Tables 4.2.6.8 and 6.1.1.4'

loop_
_geom_angle_atom_site_label_1
_geom_angle_atom_site_label_2
_geom_angle_atom_site_label_3
_geom_angle
_geom_angle_site_symmetry_1
C4 O1 C7 118.11(19) .
C14 N1 C8 122.52(12) .
C14 N1 C1 119.54(12) .
C8 N1 C1 117.54(11) .
C2 C1 C6 119.04(15) .
C2 C1 N1 120.75(15) .
C6 C1 N1 120.19(15) .
C1 C2 C3 121.15(17) .
C1 C2 H2 119.4 .
C3 C2 H2 119.4 .
C4 C3 C2 119.44(17) .
C4 C3 H3 120.3 .
C2 C3 H3 120.3 .
O1 C4 C3 125.09(18) .
O1 C4 C5 115.36(18) .
C3 C4 C5 119.55(15) .
C6 C5 C4 120.92(18) .
C6 C5 H5 119.5 .
C4 C5 H5 119.5 .
C5 C6 C1 119.88(17) .
C5 C6 H6 120.1 .
C1 C6 H6 120.1 .
O1 C7 H7A 109.5 .
O1 C7 H7B 109.5 .
H7A C7 H7B 109.5 .
O1 C7 H7C 109.5 .
H7A C7 H7C 109.5 .
H7B C7 H7C 109.5 .
C13 C8 C9 119.17(15) .
C13 C8 N1 119.52(14) .
C9 C8 N1 121.25(14) .
C10 C9 C8 119.46(16) .
C10 C9 H9 120.3 .
C8 C9 H9 120.3 .
C11 C10 C9 121.21(17) .
C11 C10 H10 119.4 .
C9 C10 H10 119.4 .
C12 C11 C10 119.11(17) .
C12 C11 H11 120.4 .
C10 C11 H11 120.4 .
C11 C12 C13 120.80(17) .
C11 C12 H12 119.6 .
C13 C12 H12 119.6 .
C12 C13 C8 120.23(17) .
C12 C13 H13 119.9 .
C8 C13 H13 119.9 .
C19 C14 C15 117.85(13) .
C19 C14 N1 120.52(14) .
C15 C14 N1 121.63(14) .
C16 C15 C14 120.28(15) .
C16 C15 H15 119.9 .
C14 C15 H15 119.9 .
C15 C16 C17 122.51(15) .
C15 C16 H16 118.7 .
C17 C16 H16 118.7 .
C16 C17 C18 116.76(14) .
C16 C17 C20 117.41(15) .
C18 C17 C20 125.81(15) .
C19 C18 C17 121.19(16) .
C19 C18 H18 119.4 .
C17 C18 H18 119.4 .
C18 C19 C14 121.36(15) .
C18 C19 H19 119.3 .
C14 C19 H19 119.3 .
C21 C20 C17 130.54(17) .
C21 C20 H20 114.7 .
C17 C20 H20 114.7 .
C20 C21 C22 120.40(15) .
C20 C21 C24 124.76(16) .
C22 C21 C24 114.80(15) .
N2 C22 C21 177.0(2) .
C25 C23 C24 120.51(16) 2_466
C25 C23 H23 119.7 2_466
C24 C23 H23 119.7 .
C23 C24 C25 117.34(15) .
C23 C24 C21 121.96(15) .
C25 C24 C21 120.70(17) .
C23 C25 C24 122.14(17) 2_466
C23 C25 H25 118.9 2_466
C24 C25 H25 118.9 .
O1S1 S1S1 C2S1 104.9(7) .
O1S1 S1S1 C1S1 113.1(11) .
C2S1 S1S1 C1S1 91.5(10) .
S1S1 C1S1 H1S1 109.5 .
S1S1 C1S1 H1S2 109.5 .
H1S1 C1S1 H1S2 109.5 .
S1S1 C1S1 H1S3 109.5 .
H1S1 C1S1 H1S3 109.5 .
H1S2 C1S1 H1S3 109.5 .
S1S1 C2S1 H2S1 109.5 .
S1S1 C2S1 H2S2 109.5 .
H2S1 C2S1 H2S2 109.5 .
S1S1 C2S1 H2S3 109.5 .
H2S1 C2S1 H2S3 109.5 .
H2S2 C2S1 H2S3 109.5 .
O1S2 S2S2 C2S2 106.4(6) .
O1S2 S2S2 C1S2 94.3(8) .
C2S2 S2S2 C1S2 96.4(5) .
S2S2 C1S2 H1S4 109.5 .
S2S2 C1S2 H1S5 109.5 .
H1S4 C1S2 H1S5 109.5 .
S2S2 C1S2 H1S6 109.5 .
H1S4 C1S2 H1S6 109.5 .
H1S5 C1S2 H1S6 109.5 .
S2S2 C2S2 H2S4 109.5 .
S2S2 C2S2 H2S5 109.5 .
H2S4 C2S2 H2S5 109.5 .
S2S2 C2S2 H2S6 109.5 .
H2S4 C2S2 H2S6 109.5 .
H2S5 C2S2 H2S6 109.5 .

loop_
_geom_bond_atom_site_label_1
_geom_bond_atom_site_label_2
_geom_bond_distance
_geom_bond_site_symmetry_2
O1 C4 1.368(2) .
O1 C7 1.417(3) .
N1 C14 1.3984(18) .
N1 C8 1.4226(19) .
N1 C1 1.4343(18) .
N2 C22 1.140(2) .
C1 C2 1.373(2) .
C1 C6 1.384(2) .
C2 C3 1.386(2) .
C2 H2 0.9400 .
C3 C4 1.376(3) .
C3 H3 0.9400 .
C4 C5 1.376(3) .
C5 C6 1.376(2) .
C5 H5 0.9400 .
C6 H6 0.9400 .
C7 H7A 0.9700 .
C7 H7B 0.9700 .
C7 H7C 0.9700 .
C8 C13 1.383(2) .
C8 C9 1.390(2) .
C9 C10 1.383(2) .
C9 H9 0.9400 .
C10 C11 1.372(3) .
C10 H10 0.9400 .
C11 C12 1.371(3) .
C11 H11 0.9400 .
C12 C13 1.379(2) .
C12 H12 0.9400 .
C13 H13 0.9400 .
C14 C19 1.394(2) .
C14 C15 1.398(2) .
C15 C16 1.372(2) .
C15 H15 0.9400 .
C16 C17 1.396(2) .
C16 H16 0.9400 .
C17 C18 1.398(2) .
C17 C20 1.459(2) .
C18 C19 1.378(2) .
C18 H18 0.9400 .
C19 H19 0.9400 .
C20 C21 1.352(2) .
C20 H20 0.9400 .
C21 C22 1.431(3) .
C21 C24 1.484(2) .
C23 C25 1.380(2) 2_466
C23 C24 1.389(2) .
C23 H23 0.9400 .
C24 C25 1.391(2) .
C25 C23 1.380(2) 2_466
C25 H25 0.9400 .
S1S1 O1S1 1.547(15) .
S1S1 C2S1 1.766(9) .
S1S1 C1S1 1.89(3) .
C1S1 H1S1 0.9700 .
C1S1 H1S2 0.9700 .
C1S1 H1S3 0.9700 .
C2S1 H2S1 0.9700 .
C2S1 H2S2 0.9700 .
C2S1 H2S3 0.9700 .
S2S2 O1S2 1.439(11) .
S2S2 C2S2 1.771(7) .
S2S2 C1S2 1.812(13) .
C1S2 H1S4 0.9700 .
C1S2 H1S5 0.9700 .
C1S2 H1S6 0.9700 .
C2S2 H2S4 0.9700 .
C2S2 H2S5 0.9700 .
C2S2 H2S6 0.9700 .

loop_
_geom_hbond_atom_site_label_D
_geom_hbond_atom_site_label_H
_geom_hbond_atom_site_label_A
_geom_hbond_distance_DH
_geom_hbond_distance_HA
_geom_hbond_distance_DA
_geom_hbond_angle_DHA
_geom_hbond_site_symmetry_A
C1S1 H1S2 N2 0.97 2.45 3.35(3) 154.6 1_655
C1S2 H1S5 N2 0.97 2.61 3.557(10) 166.9 1_655

loop_
_geom_torsion_atom_site_label_1
_geom_torsion_atom_site_label_2
_geom_torsion_atom_site_label_3
_geom_torsion_atom_site_label_4
_geom_torsion
_geom_torsion_site_symmetry_1
_geom_torsion_site_symmetry_4
C14 N1 C1 C2 113.60(18) . .
C8 N1 C1 C2 -59.4(2) . .
C14 N1 C1 C6 -67.6(2) . .
C8 N1 C1 C6 119.37(18) . .
C6 C1 C2 C3 0.1(2) . .
N1 C1 C2 C3 178.87(14) . .
C1 C2 C3 C4 -0.5(3) . .
C7 O1 C4 C3 5.6(3) . .
C7 O1 C4 C5 -174.8(2) . .
C2 C3 C4 O1 -179.33(17) . .
C2 C3 C4 C5 1.1(3) . .
O1 C4 C5 C6 179.14(18) . .
C3 C4 C5 C6 -1.3(3) . .
C4 C5 C6 C1 0.8(3) . .
C2 C1 C6 C5 -0.2(3) . .
N1 C1 C6 C5 -179.01(16) . .
C14 N1 C8 C13 144.01(16) . .
C1 N1 C8 C13 -43.2(2) . .
C14 N1 C8 C9 -38.8(2) . .
C1 N1 C8 C9 133.98(16) . .
C13 C8 C9 C10 0.8(2) . .
N1 C8 C9 C10 -176.44(15) . .
C8 C9 C10 C11 0.6(3) . .
C9 C10 C11 C12 -1.2(3) . .
C10 C11 C12 C13 0.5(3) . .
C11 C12 C13 C8 0.9(3) . .
C9 C8 C13 C12 -1.5(2) . .
N1 C8 C13 C12 175.78(15) . .
C8 N1 C14 C19 152.47(16) . .
C1 N1 C14 C19 -20.2(2) . .
C8 N1 C14 C15 -28.0(3) . .
C1 N1 C14 C15 159.40(15) . .
C19 C14 C15 C16 0.4(3) . .
N1 C14 C15 C16 -179.23(15) . .
C14 C15 C16 C17 1.7(3) . .
C15 C16 C17 C18 -2.7(3) . .
C15 C16 C17 C20 175.62(16) . .
C16 C17 C18 C19 1.7(3) . .
C20 C17 C18 C19 -176.46(16) . .
C17 C18 C19 C14 0.2(3) . .
C15 C14 C19 C18 -1.3(3) . .
N1 C14 C19 C18 178.28(16) . .
C16 C17 C20 C21 -162.03(19) . .
C18 C17 C20 C21 16.1(3) . .
C17 C20 C21 C22 -0.7(3) . .
C17 C20 C21 C24 176.97(17) . .
C25 C23 C24 C25 0.5(3) 2_466 .
C25 C23 C24 C21 -179.15(16) 2_466 .
C20 C21 C24 C23 -6.0(3) . .
C22 C21 C24 C23 171.78(17) . .
C20 C21 C24 C25 174.37(18) . .
C22 C21 C24 C25 -7.9(3) . .
C23 C24 C25 C23 -0.5(3) . 2_466
C21 C24 C25 C23 179.14(16) . 2_466
